data_4020882
loop_
_publ_author_name
'Michael S. Leonard'
'Patrick J. Carroll'
'Madeleine M. Joulli\'e'

_publ_section_title
;
 Synthesis of a Pondaplin Dimer and Trimer.
 Aromatic Interactions in Novel Macrocycles
;
_journal_name_full 'Journal of Organic Chemistry'
_journal_page_first 2526
_journal_page_last 2531
_journal_paper_doi 10.1021/jo0356006
_journal_volume 69
_journal_year 2004
_chemical_formula_sum 'C42 H42 O9'
_chemical_formula_weight 690.76
_space_group_IT_number 169
_symmetry_cell_setting hexagonal
_symmetry_Int_Tables_number 169
_symmetry_space_group_name_Hall 'P 61'
_symmetry_space_group_name_H-M 'P 61'
_cell_angle_alpha 90.00
_cell_angle_beta 90.00
_cell_angle_gamma 120.00
_cell_formula_units_Z 6
_cell_length_a 16.367(2)
_cell_length_b 16.367(2)
_cell_length_c 23.640(3)
_cell_measurement_temperature 143(1)
_cell_volume 5483.9(11)
_diffrn_ambient_temperature 143(2)
_exptl_crystal_density_diffrn 1.255
_refine_ls_R_factor_obs 0.0514
_refine_ls_wR_factor_obs 0.1352
_cod_database_code 4020882

loop_
_symmetry_equiv_pos_as_xyz
'x, y, z'
'-y, x-y, z+1/3'
'-x+y, -x, z+2/3'
'-x, -y, z+1/2'
'y, -x+y, z+5/6'
'x-y, x, z+1/6'

loop_
_atom_site_aniso_label
_atom_site_aniso_U_11
_atom_site_aniso_U_22
_atom_site_aniso_U_33
_atom_site_aniso_U_23
_atom_site_aniso_U_13
_atom_site_aniso_U_12
C1 0.0347(14) 0.0301(13) 0.036(2) 0.0012(11) 0.0001(12) 0.0160(11)
C2 0.0408(15) 0.0283(13) 0.041(2) -0.0015(11) -0.0025(12) 0.0178(12)
C3 0.043(2) 0.0400(15) 0.035(2) 0.0007(12) 0.0014(13) 0.0294(13)
C4 0.0399(14) 0.0328(14) 0.0285(15) 0.0022(11) -0.0003(11) 0.0205(12)
C5 0.0387(14) 0.0253(12) 0.034(2) 0.0031(10) 0.0000(11) 0.0175(11)
C6 0.0390(14) 0.0346(14) 0.036(2) 0.0001(11) -0.0024(12) 0.0246(12)
C7 0.0396(14) 0.0259(13) 0.039(2) 0.0023(11) 0.0036(12) 0.0158(11)
C8 0.0369(15) 0.0313(14) 0.044(2) 0.0004(12) 0.0052(12) 0.0151(12)
C9 0.0382(15) 0.0328(14) 0.042(2) 0.0040(12) 0.0071(12) 0.0199(12)
C10 0.0319(14) 0.0395(15) 0.052(2) 0.0044(13) 0.0047(12) 0.0206(12)
C11 0.0315(14) 0.0393(15) 0.050(2) 0.0048(12) 0.0113(12) 0.0213(12)
C12 0.0350(14) 0.045(2) 0.045(2) 0.0072(13) 0.0055(12) 0.0241(13)
C13 0.046(2) 0.039(2) 0.050(2) 0.0025(13) -0.0011(14) 0.0226(13)
C14 0.070(2) 0.054(2) 0.050(2) -0.001(2) 0.011(2) 0.030(2)
C15 0.0368(15) 0.0390(15) 0.039(2) 0.0015(12) 0.0019(12) 0.0173(13)
C16 0.0315(15) 0.037(2) 0.066(2) -0.0005(14) -0.0056(14) 0.0103(12)
C17 0.049(2) 0.031(2) 0.062(2) -0.0063(13) -0.007(2) 0.0161(14)
C18 0.0368(15) 0.0343(14) 0.040(2) 0.0012(12) -0.0049(12) 0.0142(12)
C19 0.0347(14) 0.0322(14) 0.043(2) 0.0012(12) -0.0025(12) 0.0097(12)
C20 0.0369(14) 0.0297(13) 0.043(2) -0.0011(12) -0.0002(12) 0.0077(12)
C21 0.0342(14) 0.0359(15) 0.043(2) 0.0011(12) -0.0074(12) 0.0102(12)
C22 0.037(2) 0.040(2) 0.053(2) 0.0037(14) -0.0085(14) 0.0141(13)
C23 0.038(2) 0.0328(14) 0.042(2) 0.0010(12) -0.0081(13) 0.0136(13)
C24 0.045(2) 0.0365(15) 0.042(2) -0.0077(12) -0.0071(13) 0.0205(13)
C25 0.041(2) 0.0260(12) 0.040(2) -0.0048(11) -0.0005(12) 0.0186(12)
C26 0.0419(15) 0.0283(13) 0.035(2) -0.0052(11) -0.0009(12) 0.0187(12)
C27 0.0374(14) 0.0301(14) 0.047(2) -0.0050(12) 0.0034(12) 0.0160(12)
C28 0.040(2) 0.043(2) 0.044(2) -0.0048(13) 0.0024(13) 0.0159(13)
C29 0.0381(14) 0.0322(13) 0.029(2) 0.0018(11) 0.0039(11) 0.0187(12)
C30 0.0308(13) 0.0381(15) 0.037(2) 0.0004(12) 0.0028(11) 0.0214(12)
C31 0.0277(13) 0.0374(14) 0.037(2) -0.0002(12) 0.0023(11) 0.0141(11)
C32 0.0317(13) 0.0340(14) 0.031(2) 0.0038(11) 0.0060(11) 0.0161(11)
C33 0.0335(14) 0.0342(14) 0.038(2) -0.0003(11) 0.0020(11) 0.0208(12)
C34 0.0266(12) 0.0351(14) 0.039(2) -0.0017(11) 0.0007(11) 0.0129(11)
C35 0.0368(14) 0.0328(13) 0.033(2) 0.0046(11) 0.0034(11) 0.0214(12)
C36 0.0323(13) 0.0324(13) 0.039(2) -0.0003(11) -0.0007(11) 0.0187(11)
C37 0.0326(14) 0.0346(13) 0.0280(14) 0.0023(11) 0.0009(10) 0.0182(12)
C38 0.0309(14) 0.0327(14) 0.044(2) -0.0054(12) -0.0073(12) 0.0138(11)
C39 0.0250(12) 0.0267(12) 0.041(2) -0.0037(11) -0.0022(11) 0.0059(10)
C40 0.0304(14) 0.0348(14) 0.038(2) 0.0013(12) -0.0011(12) 0.0105(12)
C41 0.0332(14) 0.043(2) 0.048(2) -0.0077(13) -0.0081(13) 0.0185(12)
C42 0.039(2) 0.049(2) 0.043(2) -0.0052(14) 0.0008(13) 0.0169(13)
O1 0.0351(10) 0.0303(9) 0.0580(14) -0.0003(9) 0.0053(9) 0.0175(8)
O2 0.0376(11) 0.0334(11) 0.075(2) -0.0059(10) 0.0035(10) 0.0175(9)
O3 0.0361(11) 0.0373(11) 0.064(2) -0.0025(10) -0.0004(9) 0.0152(9)
O4 0.0378(10) 0.0346(11) 0.0629(15) 0.0003(10) -0.0081(10) 0.0164(9)
O5 0.0381(12) 0.0438(12) 0.075(2) 0.0096(11) -0.0009(11) 0.0167(10)
O6 0.0374(10) 0.0337(10) 0.0498(13) -0.0014(9) 0.0031(9) 0.0185(8)
O7 0.0345(10) 0.0296(9) 0.0491(13) -0.0020(8) 0.0001(8) 0.0166(8)
O8 0.0359(10) 0.0371(10) 0.0442(12) 0.0016(9) 0.0092(9) 0.0200(8)
O9 0.0381(10) 0.0321(10) 0.069(2) -0.0071(10) -0.0068(10) 0.0182(9)

loop_
_atom_site_label
_atom_site_type_symbol
_atom_site_fract_x
_atom_site_fract_y
_atom_site_fract_z
_atom_site_U_iso_or_equiv
_atom_site_thermal_displace_type
_atom_site_occupancy
_atom_site_calc_flag
_atom_site_refinement_flags
_atom_site_disorder_group
C1 C 0.7396(2) 0.7155(2) 0.14294(13) 0.0337(6) Uani 1 d . .
C2 C 0.6801(2) 0.7531(2) 0.14526(13) 0.0364(6) Uani 1 d . .
H2 H 0.7053(2) 0.8178(2) 0.14936(13) 0.048 Uiso 1 calc R .
C3 C 0.5840(2) 0.6946(2) 0.14151(13) 0.0355(6) Uani 1 d . .
H3 H 0.5448(2) 0.7205(2) 0.14359(13) 0.047 Uiso 1 calc R .
C4 C 0.5439(2) 0.5971(2) 0.13463(12) 0.0327(6) Uani 1 d . .
C5 C 0.6065(2) 0.5620(2) 0.13165(12) 0.0322(6) Uani 1 d . .
H5 H 0.5819(2) 0.4975(2) 0.12676(12) 0.043 Uiso 1 calc R .
C6 C 0.7029(2) 0.6194(2) 0.13570(12) 0.0338(6) Uani 1 d . .
H6 H 0.7426(2) 0.5941(2) 0.13360(12) 0.045 Uiso 1 calc R .
C7 C 0.4432(2) 0.5324(2) 0.12893(13) 0.0352(6) Uani 1 d . .
H7 H 0.4247(2) 0.4687(2) 0.12671(13) 0.047 Uiso 1 calc R .
C8 C 0.3743(2) 0.5526(2) 0.12649(13) 0.0384(7) Uani 1 d . .
H8 H 0.3882(2) 0.6146(2) 0.13150(13) 0.051 Uiso 1 calc R .
C9 C 0.2772(2) 0.4790(2) 0.11608(13) 0.0368(6) Uani 1 d . .
C10 C 0.1175(2) 0.4452(2) 0.10969(14) 0.0398(7) Uani 1 d . .
H10A H 0.1121(2) 0.4112(2) 0.07502(14) 0.053 Uiso 1 calc R .
H10B H 0.0833(2) 0.4789(2) 0.10442(14) 0.053 Uiso 1 calc R .
C11 C 0.0732(2) 0.3763(2) 0.15673(13) 0.0386(7) Uani 1 d . .
C12 C 0.0169(2) 0.2853(2) 0.14653(13) 0.0394(7) Uani 1 d . .
H12 H -0.0112(2) 0.2466(2) 0.17769(13) 0.052 Uiso 1 calc R .
C13 C -0.0057(2) 0.2389(2) 0.08994(14) 0.0442(7) Uani 1 d . .
H13A H -0.0505(2) 0.2518(2) 0.07085(14) 0.059 Uiso 1 calc R .
H13B H 0.0513(2) 0.2655(2) 0.06729(14) 0.059 Uiso 1 calc R .
C14 C 0.0933(3) 0.4174(2) 0.2153(2) 0.0582(9) Uani 1 d . .
H14A H 0.0817(18) 0.4694(12) 0.2167(3) 0.087 Uiso 1 calc R .
H14B H 0.1580(5) 0.4392(16) 0.2247(4) 0.087 Uiso 1 calc R .
H14C H 0.0529(13) 0.3700(6) 0.2419(2) 0.087 Uiso 1 calc R .
C15 C 0.0176(2) 0.1056(2) 0.09508(13) 0.0390(6) Uani 1 d . .
C16 C -0.0208(2) 0.0097(2) 0.0842(2) 0.0481(8) Uani 1 d . .
H16 H -0.0855(2) -0.0282(2) 0.0789(2) 0.064 Uiso 1 calc R .
C17 C 0.0362(2) -0.0289(2) 0.0812(2) 0.0492(8) Uani 1 d . .
H17 H 0.0097(2) -0.0928(2) 0.0730(2) 0.065 Uiso 1 calc R .
C18 C 0.1342(2) 0.0259(2) 0.09006(13) 0.0386(6) Uani 1 d . .
C19 C 0.1701(2) 0.1207(2) 0.10245(13) 0.0398(7) Uani 1 d . .
H19 H 0.2345(2) 0.1583(2) 0.10896(13) 0.053 Uiso 1 calc R .
C20 C 0.1137(2) 0.1614(2) 0.10546(13) 0.0407(7) Uani 1 d . .
H20 H 0.1396(2) 0.2249(2) 0.11428(13) 0.054 Uiso 1 calc R .
C21 C 0.1979(2) -0.0118(2) 0.08406(13) 0.0410(7) Uani 1 d . .
H21 H 0.2620(2) 0.0324(2) 0.08293(13) 0.054 Uiso 1 calc R .
C22 C 0.1754(2) -0.1017(2) 0.08002(15) 0.0454(7) Uani 1 d . .
H22 H 0.1122(2) -0.1485(2) 0.08112(15) 0.060 Uiso 1 calc R .
C23 C 0.2477(2) -0.1287(2) 0.07389(13) 0.0396(7) Uani 1 d . .
C24 C 0.2765(2) -0.2573(2) 0.08113(14) 0.0412(7) Uani 1 d . .
H24A H 0.3224(2) -0.2263(2) 0.05121(14) 0.055 Uiso 1 calc R .
H24B H 0.2429(2) -0.3245(2) 0.07352(14) 0.055 Uiso 1 calc R .
C25 C 0.3266(2) -0.2391(2) 0.13670(12) 0.0349(6) Uani 1 d . .
C26 C 0.4203(2) -0.1952(2) 0.14022(13) 0.0347(6) Uani 1 d . .
H26 H 0.4465(2) -0.1864(2) 0.17616(13) 0.046 Uiso 1 calc R .
C27 C 0.4870(2) -0.1586(2) 0.09107(13) 0.0384(7) Uani 1 d . .
H27A H 0.4825(2) -0.2114(2) 0.06988(13) 0.051 Uiso 1 calc R .
H27B H 0.4686(2) -0.1234(2) 0.06614(13) 0.051 Uiso 1 calc R .
C28 C 0.2628(2) -0.2769(2) 0.18752(14) 0.0444(7) Uani 1 d . .
H28A H 0.2226(11) -0.3439(3) 0.1837(4) 0.067 Uiso 1 calc R .
H28B H 0.2248(11) -0.2475(11) 0.1900(5) 0.067 Uiso 1 calc R .
H28C H 0.3003(2) -0.2635(13) 0.2211(2) 0.067 Uiso 1 calc R .
C29 C 0.6148(2) -0.0044(2) 0.11593(11) 0.0327(6) Uani 1 d . .
C30 C 0.7111(2) 0.0523(2) 0.12229(12) 0.0335(6) Uani 1 d . .
H30 H 0.7496(2) 0.0256(2) 0.12120(12) 0.045 Uiso 1 calc R .
C31 C 0.7507(2) 0.1485(2) 0.13029(13) 0.0350(6) Uani 1 d . .
H31 H 0.8157(2) 0.1860(2) 0.13467(13) 0.047 Uiso 1 calc R .
C32 C 0.6937(2) 0.1895(2) 0.13181(12) 0.0322(6) Uani 1 d . .
C33 C 0.5973(2) 0.1316(2) 0.12501(12) 0.0336(6) Uani 1 d . .
H33 H 0.5588(2) 0.1584(2) 0.12556(12) 0.045 Uiso 1 calc R .
C34 C 0.5562(2) 0.0347(2) 0.11739(12) 0.0345(6) Uani 1 d . .
H34 H 0.4912(2) -0.0032(2) 0.11336(12) 0.046 Uiso 1 calc R .
C35 C 0.7337(2) 0.2908(2) 0.14074(12) 0.0323(6) Uani 1 d . .
H35 H 0.6905(2) 0.3119(2) 0.14264(12) 0.043 Uiso 1 calc R .
C36 C 0.8242(2) 0.3569(2) 0.14651(12) 0.0334(6) Uani 1 d . .
H36 H 0.8707(2) 0.3401(2) 0.14509(12) 0.044 Uiso 1 calc R .
C37 C 0.8509(2) 0.4559(2) 0.15508(12) 0.0311(6) Uani 1 d . .
C38 C 0.9782(2) 0.6136(2) 0.15490(13) 0.0368(6) Uani 1 d . .
H38A H 1.0459(2) 0.6475(2) 0.16059(13) 0.049 Uiso 1 calc R .
H38B H 0.9493(2) 0.6248(2) 0.18760(13) 0.049 Uiso 1 calc R .
C39 C 0.9552(2) 0.6511(2) 0.10297(12) 0.0339(6) Uani 1 d . .
C40 C 0.9193(2) 0.7080(2) 0.10622(13) 0.0370(6) Uani 1 d . .
H40 H 0.9073(2) 0.7283(2) 0.07212(13) 0.049 Uiso 1 calc R .
C41 C 0.8963(2) 0.7426(2) 0.15893(14) 0.0415(7) Uani 1 d . .
H41A H 0.8670(2) 0.6912(2) 0.18588(14) 0.055 Uiso 1 calc R .
H41B H 0.9543(2) 0.7918(2) 0.17566(14) 0.055 Uiso 1 calc R .
C42 C 0.9794(2) 0.6222(2) 0.04805(14) 0.0457(7) Uani 1 d . .
H42A H 0.9463(12) 0.5546(2) 0.0455(4) 0.069 Uiso 1 calc R .
H42B H 1.0461(3) 0.6458(13) 0.0465(4) 0.069 Uiso 1 calc R .
H42C H 0.9611(14) 0.6476(13) 0.01713(14) 0.069 Uiso 1 calc R .
O1 O 0.21711(13) 0.51365(13) 0.11992(10) 0.0406(5) Uani 1 d . .
O2 O 0.24976(14) 0.39735(13) 0.10454(11) 0.0488(6) Uani 1 d . .
O3 O -0.04477(14) 0.13823(14) 0.09413(10) 0.0471(5) Uani 1 d . .
O4 O 0.21031(14) -0.22298(14) 0.08109(10) 0.0458(5) Uani 1 d . .
O5 O 0.33066(15) -0.0762(2) 0.06493(12) 0.0540(6) Uani 1 d . .
O6 O 0.58317(13) -0.09851(13) 0.10874(9) 0.0400(5) Uani 1 d . .
O7 O 0.94518(13) 0.51342(12) 0.15056(9) 0.0375(5) Uani 1 d . .
O8 O 0.79790(13) 0.48504(13) 0.16464(9) 0.0383(5) Uani 1 d . .
O9 O 0.83417(13) 0.77908(13) 0.14853(10) 0.0460(5) Uani 1 d . .

loop_
_geom_bond_atom_site_label_1
_geom_bond_atom_site_label_2
_geom_bond_distance
_geom_bond_site_symmetry_2
_geom_bond_publ_flag
C1 O9 1.373(3) . ?
C1 C6 1.384(4) . ?
C1 C2 1.390(4) . ?
C2 C3 1.376(4) . ?
C3 C4 1.399(4) . ?
C4 C5 1.404(4) . ?
C4 C7 1.453(4) . ?
C5 C6 1.379(4) . ?
C7 C8 1.325(4) . ?
C8 C9 1.458(4) . ?
C9 O2 1.210(3) . ?
C9 O1 1.361(3) . ?
C10 O1 1.465(3) . ?
C10 C11 1.490(4) . ?
C11 C12 1.323(4) . ?
C11 C14 1.502(5) . ?
C12 C13 1.491(4) . ?
C13 O3 1.442(3) . ?
C15 O3 1.369(3) . ?
C15 C20 1.389(4) . ?
C15 C16 1.392(4) . ?
C16 C17 1.365(4) . ?
C17 C18 1.409(4) . ?
C18 C19 1.388(4) . ?
C18 C21 1.459(4) . ?
C19 C20 1.385(4) . ?
C21 C22 1.330(4) . ?
C22 C23 1.462(4) . ?
C23 O5 1.208(3) . ?
C23 O4 1.357(3) . ?
C24 O4 1.448(3) . ?
C24 C25 1.498(4) . ?
C25 C26 1.331(4) . ?
C25 C28 1.507(4) . ?
C26 C27 1.499(4) . ?
C27 O6 1.439(3) . ?
C29 O6 1.368(3) . ?
C29 C30 1.380(4) . ?
C29 C34 1.394(4) . ?
C30 C31 1.383(4) . ?
C31 C32 1.396(4) . ?
C32 C33 1.385(4) . ?
C32 C35 1.461(4) . ?
C33 C34 1.392(4) . ?
C35 C36 1.335(4) . ?
C36 C37 1.466(4) . ?
C37 O8 1.201(3) . ?
C37 O7 1.352(3) . ?
C38 O7 1.451(3) . ?
C38 C39 1.502(4) . ?
C39 C40 1.327(4) . ?
C39 C42 1.501(4) . ?
C40 C41 1.494(4) . ?
C41 O9 1.434(3) . ?

loop_
_cod_related_entry_id
_cod_related_entry_database
_cod_related_entry_code
1 ChemSpider 9391195
